data_7101628
loop_
_publ_author_name
'Goldberg, Ilana'
'Bernstein, Joel'

_publ_section_title
;
 Disruption of the hexagonal networks of trimesic acid
 (benzene-1,3,5-tricarboxylic acid, TMA) by acetic acid.
;
_journal_issue 2
_journal_name_full 'Chemical communications (Cambridge, England)'
_journal_page_first 132
_journal_page_last 134
_journal_paper_doi 10.1039/b609263b
_journal_year 2006
_chemical_formula_moiety '(C9 O6 H6)3 C2 O2 H4'
_chemical_formula_sum 'C29 H22 O20'
_chemical_formula_weight 681.288
_chemical_name_common '1,3,5 benzene tricarboxylic acid acetic acid solvate'
_chemical_name_systematic '1,3,5 benzene tricarboxylic acid acetic acid solvate'
_space_group_IT_number 2
_symmetry_cell_setting triclinic
_symmetry_Int_Tables_number 2
_symmetry_space_group_name_Hall '-P 1'
_symmetry_space_group_name_H-M 'P -1'
_atom_sites_solution_hydrogens geom
_atom_sites_solution_primary direct
_atom_sites_solution_secondary difmap
_audit_creation_method SHELXL-97
_cell_angle_alpha 118.31(3)
_cell_angle_beta 117.91(3)
_cell_angle_gamma 91.61(3)
_cell_formula_units_Z 18
_cell_length_a 15.626(3)
_cell_length_b 16.476(3)
_cell_length_c 16.562(3)
_cell_measurement_reflns_used 1733
_cell_measurement_temperature 293(2)
_cell_measurement_theta_max 26.70
_cell_measurement_theta_min 2.46
_cell_volume 3141.3(11)
_computing_cell_refinement 'Bruker SMART'
_computing_data_collection 'Bruker SMART'
_computing_data_reduction 'Bruker SAINT'
_computing_molecular_graphics 'Bruker SHELXTL'
_computing_publication_material 'Bruker SHELXTL, MERCURY'
_computing_structure_refinement 'SHELXL-97 (Sheldrick, 1997)'
_computing_structure_solution 'SHELXS-97 (Sheldrick, 1990)'
_diffrn_ambient_temperature 293(2)
_diffrn_measured_fraction_theta_full 0.995
_diffrn_measured_fraction_theta_max 0.995
_diffrn_measurement_device_type 'CCD area detector'
_diffrn_measurement_method 'phi and omega scans'
_diffrn_radiation_monochromator graphite
_diffrn_radiation_type MoK\a
_diffrn_radiation_wavelength 0.71073
_diffrn_reflns_av_R_equivalents 0.1051
_diffrn_reflns_av_sigmaI/netI 0.2362
_diffrn_reflns_limit_h_max 20
_diffrn_reflns_limit_h_min -20
_diffrn_reflns_limit_k_max 21
_diffrn_reflns_limit_k_min -15
_diffrn_reflns_limit_l_max 19
_diffrn_reflns_limit_l_min -22
_diffrn_reflns_number 27675
_diffrn_reflns_theta_full 28.32
_diffrn_reflns_theta_max 28.32
_diffrn_reflns_theta_min 1.48
_diffrn_source 'fine-focus sealed tube'
_exptl_absorpt_coefficient_mu 0.132
_exptl_absorpt_correction_type none
_exptl_crystal_colour yelllow
_exptl_crystal_density_diffrn 1.491
_exptl_crystal_density_method 'not measured'
_exptl_crystal_description prism
_exptl_crystal_F_000 1428
_exptl_crystal_size_max about.2
_exptl_crystal_size_mid about.2
_exptl_crystal_size_min about.2
_refine_diff_density_max 0.343
_refine_diff_density_min -0.334
_refine_diff_density_rms 0.090
_refine_ls_extinction_method none
_refine_ls_goodness_of_fit_ref 0.878
_refine_ls_hydrogen_treatment mixed
_refine_ls_matrix_type full
_refine_ls_number_parameters 919
_refine_ls_number_reflns 15566
_refine_ls_number_restraints 0
_refine_ls_restrained_S_all 0.878
_refine_ls_R_factor_all 0.2786
_refine_ls_R_factor_gt 0.0770
_refine_ls_shift/su_max 0.046
_refine_ls_shift/su_mean 0.002
_refine_ls_structure_factor_coef Fsqd
_refine_ls_weighting_details 'calc w=1/[\s^2^(Fo^2^)+(0.1345P)^2^+0.0000P] where P=(Fo^2^+2Fc^2^)/3'
_refine_ls_weighting_scheme calc
_refine_ls_wR_factor_gt 0.1971
_refine_ls_wR_factor_ref 0.3063
_reflns_number_gt 4248
_reflns_number_total 15566
_reflns_threshold_expression >4sigma(Fo)
_cod_data_source_file b609263b.txt
_cod_data_source_block tri
_cod_database_code 7101628

loop_
_symmetry_equiv_pos_as_xyz
'x, y, z'
'-x, -y, -z'

loop_
_atom_site_label
_atom_site_type_symbol
_atom_site_fract_x
_atom_site_fract_y
_atom_site_fract_z
_atom_site_U_iso_or_equiv
_atom_site_adp_type
_atom_site_occupancy
_atom_site_symmetry_multiplicity
_atom_site_calc_flag
_atom_site_refinement_flags
O27' O 0.8846(3) -0.0291(3) 0.3809(4) 0.0544(12) Uani 1 1 d .
O27 O 1.0232(3) 0.1014(3) 0.5071(4) 0.0609(13) Uani 1 1 d .
C22 C 0.8823(4) 0.1147(4) 0.3757(5) 0.0320(13) Uani 1 1 d .
O28 O 0.5926(3) 0.1148(3) 0.0910(4) 0.0653(14) Uani 1 1 d .
O28' O 0.5929(3) -0.0227(3) 0.0849(4) 0.0621(14) Uani 1 1 d .
C21 C 0.9325(4) 0.2089(4) 0.4243(4) 0.0308(13) Uani 1 1 d .
H21 H 0.9987 0.2391 0.4865 0.037 Uiso 1 1 calc R
C26 C 0.8830(4) 0.2603(4) 0.3792(5) 0.0361(14) Uani 1 1 d .
C24 C 0.7397(4) 0.1154(4) 0.2312(5) 0.0358(14) Uani 1 1 d .
C27 C 0.9344(5) 0.0600(5) 0.4254(5) 0.0427(16) Uani 1 1 d .
C23 C 0.7867(4) 0.0663(4) 0.2777(5) 0.0358(14) Uani 1 1 d .
H23 H 0.7546 0.0007 0.2437 0.043 Uiso 1 1 calc R
C25 C 0.7870(4) 0.2128(4) 0.2818(5) 0.0382(14) Uani 1 1 d .
H25 H 0.7549 0.2466 0.2510 0.046 Uiso 1 1 calc R
C28 C 0.6348(4) 0.0651(5) 0.1288(5) 0.0461(16) Uani 1 1 d .
O29' O 0.8946(4) 0.4106(3) 0.3924(4) 0.0759(16) Uani 1 1 d .
O29 O 1.0204(4) 0.4070(3) 0.5239(4) 0.0814(17) Uani 1 1 d .
C29 C 0.9348(4) 0.3663(4) 0.4338(5) 0.0387(15) Uani 1 1 d .
O57 O 0.5244(3) 0.5168(4) 0.1211(4) 0.0670(14) Uani 1 1 d .
O58 O 0.0538(3) 0.4096(3) -0.0522(3) 0.0556(12) Uani 1 1 d .
O57' O 0.3789(3) 0.4633(4) -0.0337(4) 0.0673(15) Uani 1 1 d .
C52 C 0.3731(4) 0.4757(4) 0.1108(4) 0.0325(13) Uani 1 1 d .
O59 O 0.5261(3) 0.5174(4) 0.4202(4) 0.0741(16) Uani 1 1 d .
C55 C 0.2684(4) 0.4542(4) 0.2003(5) 0.0340(14) Uani 1 1 d .
H55 H 0.2339 0.4458 0.2301 0.041 Uiso 1 1 calc R
C57 C 0.4290(5) 0.4859(4) 0.0624(5) 0.0360(14) Uani 1 1 d .
C54 C 0.2140(4) 0.4408(4) 0.0979(5) 0.0355(14) Uani 1 1 d .
C56 C 0.3732(4) 0.4798(4) 0.2575(5) 0.0388(15) Uani 1 1 d .
C51 C 0.4257(4) 0.4905(4) 0.2138(4) 0.0366(14) Uani 1 1 d .
H51 H 0.4966 0.5077 0.2534 0.044 Uiso 1 1 calc R
O58' O 0.0565(3) 0.3988(3) 0.0775(3) 0.0605(14) Uani 1 1 d .
C53 C 0.2671(4) 0.4520(4) 0.0537(5) 0.0364(14) Uani 1 1 d .
H53 H 0.2313 0.4434 -0.0146 0.044 Uiso 1 1 calc R
C58 C 0.1011(4) 0.4142(4) 0.0380(5) 0.0403(15) Uani 1 1 d .
C59 C 0.4290(5) 0.4925(5) 0.3675(5) 0.0492(17) Uani 1 1 d .
O59' O 0.3751(3) 0.4740(3) 0.3985(3) 0.0594(13) Uani 1 1 d .
O19 O 0.1068(3) 0.9378(3) 0.3804(3) 0.0468(11) Uani 1 1 d .
O18' O 0.5371(3) 1.0696(3) 0.8073(4) 0.0608(14) Uani 1 1 d .
C19 C 0.2015(4) 0.9811(4) 0.4584(5) 0.0356(14) Uani 1 1 d .
C12 C 0.2586(4) 0.7788(4) 0.4991(5) 0.0359(14) Uani 1 1 d .
O19' O 0.2489(3) 1.0641(3) 0.4942(3) 0.0564(13) Uani 1 1 d .
O18 O 0.5363(3) 0.9324(3) 0.8019(4) 0.0644(14) Uani 1 1 d .
C14 C 0.3965(4) 0.9280(4) 0.6547(5) 0.0380(15) Uani 1 1 d .
C15 C 0.3459(4) 0.9790(4) 0.6089(4) 0.0332(13) Uani 1 1 d .
H15 H 0.3751 1.0458 0.6458 0.040 Uiso 1 1 calc R
C11 C 0.2099(4) 0.8297(4) 0.4541(5) 0.0375(14) Uani 1 1 d .
H11 H 0.1481 0.7964 0.3864 0.045 Uiso 1 1 calc R
O17' O 0.2578(4) 0.6302(3) 0.4834(4) 0.0791(17) Uani 1 1 d .
C13 C 0.3520(4) 0.8276(4) 0.5989(5) 0.0376(14) Uani 1 1 d .
H13 H 0.3851 0.7936 0.6287 0.045 Uiso 1 1 calc R
C18 C 0.4955(5) 0.9819(4) 0.7620(5) 0.0423(16) Uani 1 1 d .
C17 C 0.2080(5) 0.6721(4) 0.4389(5) 0.0431(16) Uani 1 1 d .
C16 C 0.2529(4) 0.9301(4) 0.5095(5) 0.0337(14) Uani 1 1 d .
O17 O 0.1212(4) 0.6330(3) 0.3552(4) 0.0831(17) Uani 1 1 d .
O47 O 0.4369(3) 0.2567(3) 0.0375(3) 0.0556(12) Uani 1 1 d .
O47' O 0.2904(3) 0.2035(4) -0.1192(4) 0.0611(13) Uani 1 1 d .
C47 C 0.3402(5) 0.2256(4) -0.0221(5) 0.0386(15) Uani 1 1 d .
C46 C 0.2761(5) 0.2129(4) 0.1656(5) 0.0411(15) Uani 1 1 d .
O49' O 0.2796(4) 0.2155(4) 0.3113(4) 0.0699(15) Uani 1 1 d .
O48 O -0.0275(3) 0.1787(3) -0.1297(4) 0.0593(13) Uani 1 1 d .
C44 C 0.1196(5) 0.1737(5) 0.0015(5) 0.0466(17) Uani 1 1 d .
C42 C 0.2826(5) 0.2118(4) 0.0231(5) 0.0386(15) Uani 1 1 d .
O49 O 0.4285(3) 0.2622(4) 0.3335(4) 0.0672(14) Uani 1 1 d .
C41 C 0.3325(5) 0.2265(4) 0.1259(5) 0.0415(15) Uani 1 1 d .
H41 H 0.4035 0.2455 0.1683 0.050 Uiso 1 1 calc R
C45 C 0.1696(5) 0.1855(4) 0.1030(5) 0.0464(16) Uani 1 1 d .
H45 H 0.1322 0.1751 0.1293 0.056 Uiso 1 1 calc R
C43 C 0.1771(4) 0.1857(4) -0.0385(5) 0.0416(15) Uani 1 1 d .
H43 H 0.1440 0.1760 -0.1074 0.050 Uiso 1 1 calc R
C48 C 0.0060(5) 0.1502(5) -0.0639(5) 0.0541(18) Uani 1 1 d .
C49 C 0.3313(5) 0.2302(5) 0.2764(5) 0.0459(16) Uani 1 1 d .
O48' O -0.0503(4) 0.1032(4) -0.0573(4) 0.0891(19) Uani 1 1 d .
C62 C 0.4605(4) 0.7311(4) 0.1912(4) 0.0320(13) Uani 1 1 d .
C64 C 0.3031(4) 0.6959(4) 0.1811(5) 0.0367(14) Uani 1 1 d .
O67 O 0.6111(3) 0.7753(3) 0.2017(3) 0.0534(12) Uani 1 1 d .
O67' O 0.4620(3) 0.7177(3) 0.0442(4) 0.0600(13) Uani 1 1 d .
C65 C 0.3572(4) 0.7089(4) 0.2829(5) 0.0342(14) Uani 1 1 d .
H65 H 0.3229 0.7007 0.3130 0.041 Uiso 1 1 calc R
C66 C 0.4631(4) 0.7344(4) 0.3397(4) 0.0357(14) Uani 1 1 d .
C67 C 0.5149(4) 0.7419(4) 0.1425(5) 0.0370(14) Uani 1 1 d .
O68 O 0.1422(3) 0.6579(4) 0.0279(4) 0.0634(14) Uani 1 1 d .
O69 O 0.6183(3) 0.7640(4) 0.4964(4) 0.0685(15) Uani 1 1 d .
O68' O 0.1457(3) 0.6483(3) 0.1588(3) 0.0551(12) Uani 1 1 d .
C61 C 0.5150(4) 0.7429(4) 0.2929(5) 0.0393(15) Uani 1 1 d .
H61 H 0.5856 0.7564 0.3297 0.047 Uiso 1 1 calc R
O69' O 0.4707(3) 0.7269(4) 0.4811(4) 0.0662(14) Uani 1 1 d .
C63 C 0.3529(4) 0.7047(4) 0.1333(5) 0.0374(14) Uani 1 1 d .
H63 H 0.3155 0.6934 0.0637 0.045 Uiso 1 1 calc R
C68 C 0.1900(4) 0.6664(4) 0.1201(5) 0.0413(15) Uani 1 1 d .
C69 C 0.5216(5) 0.7429(4) 0.4466(5) 0.0464(17) Uani 1 1 d .
C32 C 1.0214(4) 0.1594(4) 0.2587(5) 0.0368(14) Uani 1 1 d .
O37' O 1.0250(3) 0.0245(3) 0.2759(3) 0.0500(11) Uani 1 1 d .
O38 O 0.7248(3) 0.0225(3) -0.0218(4) 0.0627(14) Uani 1 1 d .
O37 O 1.1611(3) 0.1586(3) 0.4018(4) 0.0548(12) Uani 1 1 d .
O38' O 0.7240(3) 0.1607(3) -0.0177(4) 0.0652(14) Uani 1 1 d .
C34 C 0.8743(4) 0.1613(4) 0.1173(4) 0.0346(14) Uani 1 1 d .
C36 C 1.0213(4) 0.3042(4) 0.2555(5) 0.0326(13) Uani 1 1 d .
C33 C 0.9231(4) 0.1115(4) 0.1643(4) 0.0368(14) Uani 1 1 d .
H33 H 0.8903 0.0467 0.1329 0.044 Uiso 1 1 calc R
O39' O 1.0232(4) 0.4523(3) 0.2660(4) 0.0677(14) Uani 1 1 d .
C31 C 1.0684(4) 0.2580(4) 0.3047(5) 0.0369(14) Uani 1 1 d .
H31 H 1.1326 0.2918 0.3698 0.044 Uiso 1 1 calc R
C37 C 1.0716(4) 0.1084(4) 0.3133(5) 0.0341(14) Uani 1 1 d .
C35 C 0.9236(4) 0.2563(4) 0.1628(4) 0.0373(14) Uani 1 1 d .
H35 H 0.8907 0.2888 0.1306 0.045 Uiso 1 1 calc R
C39 C 1.0741(5) 0.4061(4) 0.3044(5) 0.0422(15) Uani 1 1 d .
C38 C 0.7674(4) 0.1092(5) 0.0185(5) 0.0444(16) Uani 1 1 d .
O39 O 1.1650(4) 0.4441(4) 0.3832(5) 0.096(2) Uani 1 1 d .
O70 O 0.7744(4) 0.1165(4) 0.7323(4) 0.0740(15) Uani 1 1 d .
O71 O 0.7492(5) 0.0199(5) 0.7820(6) 0.102(2) Uani 1 1 d .
C72 C 0.7162(6) 0.0511(6) 0.7170(7) 0.070(2) Uani 1 1 d .
C73 C 0.6057(6) 0.0075(7) 0.6242(7) 0.103(3) Uani 1 1 d .
O90 O 0.7142(8) 0.5484(10) 0.3534(8) 0.187(5) Uani 1 1 d .
C93 C 0.6935(12) 0.448(2) 0.281(2) 0.205(10) Uani 1 1 d .
O91 O 0.7133(12) 0.4109(13) 0.2093(8) 0.289(12) Uani 1 1 d .
C92 C 0.6396(13) 0.3853(14) 0.2960(14) 0.228(11) Uani 1 1 d .
O80 O 0.8223(9) 0.5351(12) 0.2064(8) 0.225(7) Uani 1 1 d .
O81 O 0.8016(9) 0.6595(8) 0.3262(8) 0.187(5) Uani 1 1 d .
C82 C 0.831(3) 0.621(2) 0.2664(18) 0.39(4) Uani 1 1 d .
C83 C 0.8817(17) 0.6936(16) 0.2571(15) 0.227(13) Uani 1 1 d .

loop_
_atom_site_aniso_label
_atom_site_aniso_U_11
_atom_site_aniso_U_22
_atom_site_aniso_U_33
_atom_site_aniso_U_23
_atom_site_aniso_U_13
_atom_site_aniso_U_12
O27' 0.050(3) 0.034(3) 0.060(3) 0.030(2) 0.014(2) 0.006(2)
O27 0.053(3) 0.053(3) 0.050(3) 0.037(2) 0.003(2) -0.002(2)
C22 0.035(3) 0.030(3) 0.041(3) 0.027(3) 0.020(3) 0.014(2)
O28 0.044(3) 0.049(3) 0.071(3) 0.043(3) 0.001(2) 0.004(2)
O28' 0.047(3) 0.038(3) 0.058(3) 0.028(2) 0.000(2) -0.005(2)
C21 0.031(3) 0.030(3) 0.026(3) 0.017(3) 0.010(3) 0.011(2)
C26 0.036(3) 0.035(3) 0.034(3) 0.022(3) 0.015(3) 0.006(3)
C24 0.034(3) 0.035(3) 0.040(3) 0.025(3) 0.017(3) 0.010(3)
C27 0.038(4) 0.047(4) 0.032(3) 0.023(3) 0.011(3) 0.003(3)
C23 0.043(4) 0.023(3) 0.039(3) 0.018(3) 0.020(3) 0.010(3)
C25 0.039(3) 0.040(4) 0.044(4) 0.030(3) 0.021(3) 0.014(3)
C28 0.030(3) 0.042(4) 0.055(4) 0.034(3) 0.009(3) 0.008(3)
O29' 0.068(3) 0.043(3) 0.079(4) 0.042(3) 0.007(3) 0.005(2)
O29 0.065(3) 0.053(3) 0.064(3) 0.037(3) -0.009(3) -0.006(2)
C29 0.038(4) 0.028(3) 0.034(4) 0.016(3) 0.010(3) 0.003(3)
O57 0.039(3) 0.115(4) 0.059(3) 0.055(3) 0.028(3) 0.016(3)
O58 0.037(3) 0.082(3) 0.045(3) 0.040(3) 0.017(2) 0.012(2)
O57' 0.050(3) 0.110(4) 0.047(3) 0.046(3) 0.029(3) 0.015(3)
C52 0.034(3) 0.036(3) 0.032(3) 0.021(3) 0.019(3) 0.011(2)
O59 0.040(3) 0.138(5) 0.056(3) 0.072(3) 0.017(2) 0.009(3)
C55 0.036(3) 0.042(3) 0.044(4) 0.030(3) 0.028(3) 0.016(3)
C57 0.033(3) 0.051(4) 0.035(3) 0.028(3) 0.022(3) 0.014(3)
C54 0.039(3) 0.037(3) 0.035(3) 0.019(3) 0.024(3) 0.015(3)
C56 0.031(3) 0.049(4) 0.044(4) 0.033(3) 0.017(3) 0.013(3)
C51 0.035(3) 0.042(4) 0.036(3) 0.021(3) 0.022(3) 0.010(3)
O58' 0.035(2) 0.099(4) 0.049(3) 0.043(3) 0.022(2) 0.008(2)
C53 0.036(3) 0.044(4) 0.032(3) 0.023(3) 0.018(3) 0.010(3)
C58 0.034(3) 0.043(4) 0.038(4) 0.018(3) 0.019(3) 0.010(3)
C59 0.037(4) 0.071(5) 0.047(4) 0.041(4) 0.020(3) 0.011(3)
O59' 0.049(3) 0.100(4) 0.056(3) 0.057(3) 0.032(2) 0.021(2)
O19 0.034(2) 0.045(3) 0.049(3) 0.027(2) 0.013(2) 0.0083(19)
O18' 0.046(3) 0.037(3) 0.061(3) 0.031(2) 0.000(2) 0.002(2)
C19 0.043(4) 0.025(3) 0.035(3) 0.014(3) 0.020(3) 0.010(3)
C12 0.033(3) 0.030(3) 0.046(4) 0.024(3) 0.020(3) 0.008(2)
O19' 0.047(3) 0.047(3) 0.054(3) 0.038(2) 0.005(2) -0.001(2)
O18 0.055(3) 0.042(3) 0.059(3) 0.036(2) -0.001(2) 0.006(2)
C14 0.032(3) 0.035(3) 0.036(3) 0.020(3) 0.011(3) 0.003(3)
C15 0.037(3) 0.023(3) 0.035(3) 0.018(3) 0.015(3) 0.008(2)
C11 0.033(3) 0.039(4) 0.033(3) 0.023(3) 0.010(3) 0.000(3)
O17' 0.065(3) 0.038(3) 0.091(4) 0.036(3) 0.013(3) 0.011(2)
C13 0.040(3) 0.036(3) 0.041(3) 0.024(3) 0.022(3) 0.013(3)
C18 0.041(4) 0.031(4) 0.037(4) 0.020(3) 0.009(3) 0.007(3)
C17 0.040(4) 0.033(4) 0.042(4) 0.022(3) 0.012(3) 0.006(3)
C16 0.035(3) 0.030(3) 0.039(3) 0.026(3) 0.016(3) 0.008(2)
O17 0.081(4) 0.049(3) 0.065(3) 0.034(3) 0.003(3) -0.010(3)
O47 0.047(3) 0.072(3) 0.043(3) 0.030(2) 0.023(2) 0.005(2)
O47' 0.050(3) 0.095(4) 0.043(3) 0.044(3) 0.022(2) 0.012(2)
C47 0.038(4) 0.039(4) 0.034(4) 0.018(3) 0.018(3) 0.010(3)
C46 0.050(4) 0.050(4) 0.036(3) 0.028(3) 0.028(3) 0.019(3)
O49' 0.062(3) 0.120(4) 0.066(3) 0.071(3) 0.040(3) 0.035(3)
O48 0.051(3) 0.065(3) 0.056(3) 0.036(3) 0.023(3) 0.021(2)
C44 0.042(4) 0.062(4) 0.040(4) 0.031(3) 0.022(3) 0.009(3)
C42 0.046(4) 0.041(4) 0.036(3) 0.024(3) 0.024(3) 0.016(3)
O49 0.050(3) 0.111(4) 0.051(3) 0.052(3) 0.026(3) 0.025(3)
C41 0.042(4) 0.055(4) 0.045(4) 0.035(3) 0.026(3) 0.019(3)
C45 0.051(4) 0.053(4) 0.041(4) 0.028(3) 0.027(3) 0.015(3)
C43 0.041(4) 0.045(4) 0.035(3) 0.021(3) 0.019(3) 0.009(3)
C48 0.047(4) 0.075(5) 0.042(4) 0.036(4) 0.021(4) 0.010(3)
C49 0.051(4) 0.058(4) 0.044(4) 0.035(3) 0.029(4) 0.021(3)
O48' 0.056(3) 0.150(5) 0.082(4) 0.078(4) 0.039(3) 0.013(3)
C62 0.034(3) 0.036(3) 0.033(3) 0.022(3) 0.019(3) 0.009(2)
C64 0.032(3) 0.040(3) 0.047(4) 0.027(3) 0.024(3) 0.011(3)
O67 0.041(3) 0.071(3) 0.051(3) 0.033(2) 0.027(2) 0.013(2)
O67' 0.054(3) 0.079(3) 0.045(3) 0.032(3) 0.028(2) 0.005(2)
C65 0.038(3) 0.037(3) 0.040(3) 0.025(3) 0.026(3) 0.016(3)
C66 0.034(3) 0.039(3) 0.028(3) 0.017(3) 0.015(3) 0.006(2)
C67 0.035(3) 0.039(4) 0.035(4) 0.019(3) 0.019(3) 0.013(3)
O68 0.034(2) 0.104(4) 0.054(3) 0.055(3) 0.015(2) 0.012(2)
O69 0.035(3) 0.120(4) 0.056(3) 0.066(3) 0.012(2) 0.009(3)
O68' 0.036(2) 0.078(3) 0.055(3) 0.039(3) 0.025(2) 0.013(2)
C61 0.028(3) 0.053(4) 0.035(3) 0.029(3) 0.011(3) 0.004(3)
O69' 0.054(3) 0.107(4) 0.055(3) 0.055(3) 0.031(3) 0.014(3)
C63 0.035(3) 0.039(3) 0.036(3) 0.022(3) 0.016(3) 0.009(3)
C68 0.035(3) 0.047(4) 0.042(4) 0.026(3) 0.020(3) 0.009(3)
C69 0.043(4) 0.055(4) 0.040(4) 0.031(3) 0.018(3) 0.005(3)
C32 0.034(3) 0.041(4) 0.034(3) 0.023(3) 0.015(3) 0.008(3)
O37' 0.055(3) 0.031(2) 0.050(3) 0.027(2) 0.015(2) 0.011(2)
O38 0.055(3) 0.033(3) 0.058(3) 0.026(2) 0.003(2) -0.004(2)
O37 0.037(3) 0.050(3) 0.059(3) 0.036(2) 0.009(2) 0.013(2)
O38' 0.055(3) 0.050(3) 0.061(3) 0.041(3) 0.003(3) 0.011(2)
C34 0.032(3) 0.031(3) 0.030(3) 0.016(3) 0.011(3) 0.007(2)
C36 0.034(3) 0.026(3) 0.042(3) 0.021(3) 0.020(3) 0.010(2)
C33 0.030(3) 0.035(3) 0.037(3) 0.022(3) 0.010(3) 0.006(2)
O39' 0.073(3) 0.043(3) 0.071(3) 0.038(3) 0.023(3) 0.012(2)
C31 0.033(3) 0.038(4) 0.034(3) 0.020(3) 0.015(3) 0.007(3)
C37 0.033(3) 0.033(3) 0.044(4) 0.026(3) 0.020(3) 0.019(3)
C35 0.043(4) 0.033(3) 0.040(3) 0.027(3) 0.018(3) 0.008(3)
C39 0.038(4) 0.038(4) 0.047(4) 0.031(3) 0.015(3) 0.008(3)
C38 0.036(3) 0.046(4) 0.039(4) 0.029(3) 0.007(3) 0.008(3)
O39 0.056(3) 0.066(4) 0.103(4) 0.052(3) -0.002(3) -0.013(3)
O70 0.052(3) 0.084(4) 0.082(4) 0.051(3) 0.030(3) 0.017(3)
O71 0.096(5) 0.126(6) 0.132(6) 0.091(5) 0.075(5) 0.040(4)
C72 0.060(5) 0.082(6) 0.077(6) 0.040(5) 0.048(5) 0.022(4)
C73 0.038(5) 0.133(8) 0.083(6) 0.037(6) 0.020(5) 0.002(5)
O90 0.143(8) 0.253(13) 0.114(7) 0.081(8) 0.055(7) 0.097(9)
C93 0.085(11) 0.33(4) 0.143(18) 0.15(2) 0.009(13) 0.113(18)
O91 0.290(17) 0.48(2) 0.105(8) 0.156(11) 0.111(10) 0.291(18)
C92 0.159(15) 0.206(18) 0.147(14) -0.004(12) 0.070(12) 0.112(13)
O80 0.196(11) 0.321(16) 0.086(7) 0.093(9) 0.046(7) 0.164(12)
O81 0.181(9) 0.164(10) 0.114(8) 0.030(7) 0.060(8) 0.098(8)
C82 0.35(5) 0.25(3) 0.070(15) -0.010(18) -0.11(2) 0.17(3)
C83 0.192(18) 0.27(3) 0.088(11) 0.044(15) 0.043(12) 0.152(19)

loop_
_atom_type_symbol
_atom_type_description
_atom_type_scat_dispersion_real
_atom_type_scat_dispersion_imag
_atom_type_scat_source
C C 0.0033 0.0016 'International Tables Vol C Tables 4.2.6.8 and 6.1.1.4'
H H 0.0000 0.0000 'International Tables Vol C Tables 4.2.6.8 and 6.1.1.4'
N N 0.0061 0.0033 'International Tables Vol C Tables 4.2.6.8 and 6.1.1.4'
O O 0.0106 0.0060 'International Tables Vol C Tables 4.2.6.8 and 6.1.1.4'

loop_
_geom_angle_atom_site_label_1
_geom_angle_atom_site_label_2
_geom_angle_atom_site_label_3
_geom_angle
C21 C22 C23 121.1(5)
C21 C22 C27 118.9(5)
C23 C22 C27 119.8(5)
C22 C21 C26 118.8(5)
C25 C26 C21 120.3(5)
C25 C26 C29 119.5(6)
C21 C26 C29 120.2(5)
C23 C24 C25 120.0(5)
C23 C24 C28 120.2(5)
C25 C24 C28 119.7(6)
O27 C27 O27' 122.1(6)
O27 C27 C22 119.2(5)
O27' C27 C22 118.7(5)
C24 C23 C22 120.1(5)
C24 C25 C26 119.5(6)
O28' C28 O28 123.3(6)
O28' C28 C24 118.8(6)
O28 C28 C24 117.9(5)
O29' C29 O29 122.1(6)
O29' C29 C26 120.8(5)
O29 C29 C26 117.1(6)
C51 C52 C53 118.9(5)
C51 C52 C57 120.7(5)
C53 C52 C57 120.4(5)
C56 C55 C54 120.2(5)
O57' C57 O57 123.4(5)
O57' C57 C52 118.7(5)
O57 C57 C52 117.9(5)
C55 C54 C53 119.1(5)
C55 C54 C58 119.3(5)
C53 C54 C58 121.6(5)
C55 C56 C51 120.8(6)
C55 C56 C59 118.4(5)
C51 C56 C59 120.8(5)
C56 C51 C52 120.3(5)
C52 C53 C54 120.7(5)
O58' C58 O58 122.9(6)
O58' C58 C54 119.3(6)
O58 C58 C54 117.8(5)
O59' C59 O59 125.1(6)
O59' C59 C56 117.1(5)
O59 C59 C56 117.7(5)
O19' C19 O19 123.1(6)
O19' C19 C16 119.6(5)
O19 C19 C16 117.2(5)
C13 C12 C11 119.9(5)
C13 C12 C17 121.2(6)
C11 C12 C17 118.9(5)
C13 C14 C15 119.7(5)
C13 C14 C18 121.0(6)
C15 C14 C18 119.3(5)
C16 C15 C14 120.2(5)
C12 C11 C16 120.8(5)
C12 C13 C14 120.0(6)
O18' C18 O18 122.9(5)
O18' C18 C14 120.3(6)
O18 C18 C14 116.7(5)
O17 C17 O17' 125.3(6)
O17 C17 C12 119.2(6)
O17' C17 C12 115.4(6)
C15 C16 C11 119.5(5)
C15 C16 C19 120.9(5)
C11 C16 C19 119.5(5)
O47' C47 O47 122.9(6)
O47' C47 C42 118.3(5)
O47 C47 C42 118.8(6)
C41 C46 C45 120.4(6)
C41 C46 C49 118.8(6)
C45 C46 C49 120.8(6)
C45 C44 C43 119.1(6)
C45 C44 C48 120.8(6)
C43 C44 C48 120.1(6)
C43 C42 C41 119.9(6)
C43 C42 C47 118.8(5)
C41 C42 C47 121.4(6)
C42 C41 C46 119.8(6)
C44 C45 C46 120.0(6)
C42 C43 C44 120.9(6)
O48' C48 O48 123.3(7)
O48' C48 C44 121.5(7)
O48 C48 C44 115.1(6)
O49' C49 O49 123.0(6)
O49' C49 C46 118.6(6)
O49 C49 C46 118.4(6)
C61 C62 C63 119.5(5)
C61 C62 C67 120.0(5)
C63 C62 C67 120.4(5)
C65 C64 C63 120.9(5)
C65 C64 C68 119.1(5)
C63 C64 C68 119.9(6)
C64 C65 C66 119.5(5)
C65 C66 C61 120.6(5)
C65 C66 C69 119.8(5)
C61 C66 C69 119.3(5)
O67 C67 O67' 124.0(6)
O67 C67 C62 118.0(5)
O67' C67 C62 118.0(5)
C62 C61 C66 119.7(5)
C64 C63 C62 119.6(5)
O68' C68 O68 123.1(6)
O68' C68 C64 119.1(6)
O68 C68 C64 117.7(5)
O69' C69 O69 123.8(6)
O69' C69 C66 117.1(6)
O69 C69 C66 119.1(5)
C33 C32 C31 118.6(6)
C33 C32 C37 119.8(5)
C31 C32 C37 121.5(5)
C35 C34 C33 120.1(5)
C35 C34 C38 121.5(6)
C33 C34 C38 118.3(5)
C31 C36 C35 119.8(5)
C31 C36 C39 119.4(5)
C35 C36 C39 120.8(6)
C32 C33 C34 119.5(5)
C36 C31 C32 121.1(5)
O37' C37 O37 123.8(6)
O37' C37 C32 120.0(5)
O37 C37 C32 116.0(5)
C34 C35 C36 120.9(6)
O39 C39 O39' 123.2(6)
O39 C39 C36 118.6(6)
O39' C39 C36 118.2(6)
O38 C38 O38' 124.2(6)
O38 C38 C34 120.2(6)
O38' C38 C34 115.6(6)
O70 C72 O71 120.7(8)
O70 C72 C73 120.2(9)
O71 C72 C73 119.1(8)
O91 C93 O90 127(3)
O91 C93 C92 121(3)
O90 C93 C92 113(2)
O81 C82 O80 133(5)
O81 C82 C83 112(3)
O80 C82 C83 115(4)

loop_
_geom_bond_atom_site_label_1
_geom_bond_atom_site_label_2
_geom_bond_distance
O27' C27 1.295(7)
O27 C27 1.240(6)
C22 C21 1.352(7)
C22 C23 1.393(7)
C22 C27 1.505(8)
O28 C28 1.276(7)
O28' C28 1.245(7)
C21 C26 1.403(8)
C26 C25 1.391(7)
C26 C29 1.504(8)
C24 C23 1.370(8)
C24 C25 1.380(7)
C24 C28 1.496(8)
O29' C29 1.222(7)
O29 C29 1.265(7)
O57 C57 1.249(7)
O58 C58 1.280(7)
O57' C57 1.241(7)
C52 C51 1.388(8)
C52 C53 1.393(7)
C52 C57 1.484(7)
O59 C59 1.272(7)
C55 C56 1.373(7)
C55 C54 1.389(8)
C54 C53 1.395(7)
C54 C58 1.480(8)
C56 C51 1.377(7)
C56 C59 1.505(8)
O58' C58 1.247(7)
C59 O59' 1.268(7)
O19 C19 1.283(6)
O18' C18 1.239(6)
C19 O19' 1.238(6)
C19 C16 1.463(8)
C12 C13 1.387(7)
C12 C11 1.391(8)
C12 C17 1.493(8)
O18 C18 1.287(7)
C14 C13 1.399(7)
C14 C15 1.410(8)
C14 C18 1.481(8)
C15 C16 1.381(7)
C11 C16 1.398(7)
O17' C17 1.265(8)
C17 O17 1.233(7)
O47 C47 1.265(7)
O47' C47 1.258(7)
C47 C42 1.484(8)
C46 C41 1.389(8)
C46 C45 1.395(8)
C46 C49 1.484(8)
O49' C49 1.266(7)
O48 C48 1.283(8)
C44 C45 1.389(8)
C44 C43 1.399(8)
C44 C48 1.496(9)
C42 C43 1.383(8)
C42 C41 1.387(8)
O49 C49 1.272(7)
C48 O48' 1.232(7)
C62 C61 1.393(7)
C62 C63 1.411(7)
C62 C67 1.473(7)
C64 C65 1.383(8)
C64 C63 1.392(7)
C64 C68 1.481(8)
O67 C67 1.260(7)
O67' C67 1.265(7)
C65 C66 1.389(7)
C66 C61 1.401(7)
C66 C69 1.494(8)
O68 C68 1.277(7)
O69 C69 1.271(7)
O68' C68 1.252(7)
O69' C69 1.260(7)
C32 C33 1.392(7)
C32 C31 1.412(8)
C32 C37 1.493(8)
O37' C37 1.239(6)
O38 C38 1.247(7)
O37 C37 1.286(6)
O38' C38 1.294(7)
C34 C35 1.372(7)
C34 C33 1.397(8)
C34 C38 1.494(8)
C36 C31 1.357(8)
C36 C35 1.378(7)
C36 C39 1.470(8)
O39' C39 1.279(7)
C39 O39 1.246(7)
O70 C72 1.233(9)
O71 C72 1.307(10)
C72 C73 1.503(11)
O90 C93 1.41(3)
C93 O91 1.25(2)
C93 C92 1.49(3)
O80 C82 1.24(3)
O81 C82 1.20(4)
C82 C83 1.51(5)

loop_
_cod_related_entry_id
_cod_related_entry_database
_cod_related_entry_code
1 ChemSpider 30652991
